data_2228939
loop_
_publ_author_name
'Ang, Li'

_publ_section_title
;
 2,7-Dimethyl-2,7-diazoniapyrene bis(hexafluorophosphate)
;
_journal_coeditor_code BG2385
_journal_issue 2
_journal_name_full 'Acta Crystallographica Section E'
_journal_page_first o508
_journal_paper_doi 10.1107/S1600536811001978
_journal_volume 67
_journal_year 2011
_chemical_formula_iupac 'C16 H14 N2 2+, 2P F6 -'
_chemical_formula_moiety 'C16 H14 N2 2+, 2(F6 P -)'
_chemical_formula_sum 'C16 H14 F12 N2 P2'
_chemical_formula_weight 524.23
_chemical_name_systematic
;
2,7-Dimethyl-2,7-diazoniapyrene bis(hexafluorophosphate)
;
_space_group_IT_number 14
_symmetry_cell_setting monoclinic
_symmetry_space_group_name_Hall '-P 2yn'
_symmetry_space_group_name_H-M 'P 1 21/n 1'
_atom_sites_solution_hydrogens geom
_atom_sites_solution_primary direct
_atom_sites_solution_secondary difmap
_audit_creation_method SHELXL-97
_cell_angle_alpha 90.00
_cell_angle_beta 91.03(3)
_cell_angle_gamma 90.00
_cell_formula_units_Z 2
_cell_length_a 6.7654(14)
_cell_length_b 10.653(2)
_cell_length_c 13.422(3)
_cell_measurement_reflns_used 6424
_cell_measurement_temperature 293(2)
_cell_measurement_theta_max 27.46
_cell_measurement_theta_min 3.01
_cell_volume 967.2(3)
_computing_cell_refinement 'RAPID-AUTO (Rigaku, 1998)'
_computing_data_collection 'RAPID-AUTO (Rigaku, 1998)'
_computing_data_reduction 'CrystalStructure (Rigaku/MSC, 2004)'
_computing_molecular_graphics 'ORTEPII (Johnson, 1976)'
_computing_publication_material 'SHELXL97 (Sheldrick, 2008)'
_computing_structure_refinement 'SHELXL97 (Sheldrick, 2008)'
_computing_structure_solution 'SHELXS97 (Sheldrick, 2008)'
_diffrn_ambient_temperature 293(2)
_diffrn_detector_area_resol_mean 0
_diffrn_measured_fraction_theta_full 0.991
_diffrn_measured_fraction_theta_max 0.991
_diffrn_measurement_device_type 'Rigaku R-AXIS RAPID'
_diffrn_measurement_method \w
_diffrn_radiation_monochromator graphite
_diffrn_radiation_source 'fine-focus sealed tube'
_diffrn_radiation_type MoK\a
_diffrn_radiation_wavelength 0.71073
_diffrn_reflns_av_R_equivalents 0.0214
_diffrn_reflns_av_sigmaI/netI 0.0180
_diffrn_reflns_limit_h_max 7
_diffrn_reflns_limit_h_min -8
_diffrn_reflns_limit_k_max 12
_diffrn_reflns_limit_k_min -12
_diffrn_reflns_limit_l_max 16
_diffrn_reflns_limit_l_min -16
_diffrn_reflns_number 7699
_diffrn_reflns_theta_full 25.35
_diffrn_reflns_theta_max 25.35
_diffrn_reflns_theta_min 3.04
_diffrn_standards_decay_% 0
_diffrn_standards_interval_count 0
_diffrn_standards_interval_time 0
_diffrn_standards_number 0
_exptl_absorpt_coefficient_mu 0.345
_exptl_absorpt_correction_T_max 0.937
_exptl_absorpt_correction_T_min 0.899
_exptl_absorpt_correction_type multi-scan
_exptl_absorpt_process_details '(ABSCOR; Higashi, 1995)'
_exptl_crystal_colour yellow
_exptl_crystal_density_diffrn 1.800
_exptl_crystal_density_method 'not measured'
_exptl_crystal_description block
_exptl_crystal_F_000 524
_exptl_crystal_size_max 0.31
_exptl_crystal_size_mid 0.31
_exptl_crystal_size_min 0.19
_refine_diff_density_max 0.476
_refine_diff_density_min -0.344
_refine_ls_extinction_method none
_refine_ls_goodness_of_fit_ref 1.061
_refine_ls_hydrogen_treatment constr
_refine_ls_matrix_type full
_refine_ls_number_parameters 146
_refine_ls_number_reflns 1756
_refine_ls_number_restraints 0
_refine_ls_restrained_S_all 1.061
_refine_ls_R_factor_all 0.0685
_refine_ls_R_factor_gt 0.0594
_refine_ls_shift/su_max 0.000
_refine_ls_shift/su_mean 0.000
_refine_ls_structure_factor_coef Fsqd
_refine_ls_weighting_details 'calc w=1/[\s^2^(Fo^2^)+(0.1060P)^2^+0.7563P] where P=(Fo^2^+2Fc^2^)/3'
_refine_ls_weighting_scheme calc
_refine_ls_wR_factor_gt 0.1742
_refine_ls_wR_factor_ref 0.1818
_reflns_number_gt 1439
_reflns_number_total 1756
_reflns_threshold_expression I>2sigma(I)
_cod_data_source_file bg2385.cif
_cod_data_source_block I
_cod_original_sg_symbol_H-M 'P 21/n'
_cod_database_code 2228939
_cod_database_fobs_code 2228939

loop_
_symmetry_equiv_pos_as_xyz
'x, y, z'
'-x+1/2, y+1/2, -z+1/2'
'-x, -y, -z'
'x-1/2, -y-1/2, z-1/2'

loop_
_atom_site_type_symbol
_atom_site_label
_atom_site_fract_x
_atom_site_fract_y
_atom_site_fract_z
_atom_site_U_iso_or_equiv
_atom_site_adp_type
_atom_site_calc_flag
_atom_site_refinement_flags
_atom_site_occupancy
_atom_site_disorder_assembly
_atom_site_disorder_group
P P1 0.73691(12) 0.87716(8) 0.67479(6) 0.0486(4) Uani d . 1 . .
F F1 0.7852(5) 0.9813(3) 0.7544(3) 0.1277(13) Uani d . 1 . .
F F2 0.7768(4) 0.7779(3) 0.7596(2) 0.1015(10) Uani d . 1 . .
F F3 0.5103(3) 0.8793(2) 0.7022(2) 0.0842(8) Uani d . 1 . .
F F4 0.7012(5) 0.9817(4) 0.5943(3) 0.1329(14) Uani d . 1 . .
F F5 0.9644(3) 0.8750(3) 0.6478(2) 0.0953(10) Uani d . 1 . .
F F6 0.6946(4) 0.7712(3) 0.5961(2) 0.1071(11) Uani d . 1 . .
N N1 1.1916(4) 0.2419(2) 0.61997(19) 0.0458(6) Uani d . 1 . .
C C1 1.0682(4) 0.6661(3) 0.4751(2) 0.0399(7) Uani d . 1 . .
C C2 1.2564(4) 0.6724(3) 0.5268(2) 0.0459(7) Uani d . 1 . .
H H2 1.3272 0.7472 0.5275 0.055 Uiso calc R 1 . .
C C3 1.3308(4) 0.5710(3) 0.5740(2) 0.0463(7) Uani d . 1 . .
H H3 1.4527 0.5765 0.6068 0.056 Uiso calc R 1 . .
C C4 1.2250(4) 0.4551(3) 0.5743(2) 0.0390(7) Uani d . 1 . .
C C5 1.0387(4) 0.4467(2) 0.52485(19) 0.0360(6) Uani d . 1 . .
C C6 1.2952(4) 0.3482(3) 0.6213(2) 0.0459(7) Uani d . 1 . .
H H6 1.4170 0.3505 0.6545 0.055 Uiso calc R 1 . .
C C7 1.0142(4) 0.2319(3) 0.5739(2) 0.0448(7) Uani d . 1 . .
H H7 0.9465 0.1560 0.5750 0.054 Uiso calc R 1 . .
C C8 1.2764(7) 0.1282(3) 0.6680(3) 0.0680(11) Uani d . 1 . .
H H8A 1.1728 0.0810 0.6984 0.102 Uiso calc R 1 . .
H H8C 1.3721 0.1526 0.7180 0.102 Uiso calc R 1 . .
H H8B 1.3392 0.0774 0.6187 0.102 Uiso calc R 1 . .

loop_
_atom_site_aniso_label
_atom_site_aniso_U_11
_atom_site_aniso_U_22
_atom_site_aniso_U_33
_atom_site_aniso_U_12
_atom_site_aniso_U_13
_atom_site_aniso_U_23
P1 0.0456(6) 0.0520(6) 0.0482(6) -0.0031(3) -0.0017(4) -0.0009(4)
F1 0.142(3) 0.105(2) 0.136(3) -0.007(2) -0.003(2) -0.068(2)
F2 0.097(2) 0.105(2) 0.103(2) 0.0185(16) -0.0030(16) 0.0420(17)
F3 0.0548(14) 0.105(2) 0.0938(18) 0.0116(12) 0.0153(12) 0.0123(14)
F4 0.109(2) 0.150(3) 0.140(3) -0.012(2) -0.008(2) 0.093(2)
F5 0.0494(13) 0.125(2) 0.112(2) -0.0215(13) 0.0103(13) -0.0286(17)
F6 0.0775(16) 0.143(3) 0.101(2) -0.0446(17) 0.0222(15) -0.0672(19)
N1 0.0497(14) 0.0464(14) 0.0414(13) 0.0030(11) 0.0029(11) 0.0041(11)
C1 0.0359(14) 0.0422(15) 0.0418(15) -0.0054(12) 0.0052(12) -0.0036(12)
C2 0.0366(15) 0.0449(17) 0.0561(19) -0.0096(12) -0.0002(14) -0.0050(14)
C3 0.0322(14) 0.0558(18) 0.0509(17) -0.0075(13) -0.0040(13) -0.0064(14)
C4 0.0323(14) 0.0464(16) 0.0381(14) -0.0014(11) -0.0005(11) -0.0040(12)
C5 0.0325(14) 0.0415(15) 0.0341(14) -0.0027(11) 0.0043(11) -0.0053(11)
C6 0.0409(16) 0.0567(18) 0.0399(16) 0.0017(13) -0.0031(13) -0.0028(13)
C7 0.0461(17) 0.0434(16) 0.0451(16) -0.0035(13) 0.0076(14) -0.0001(13)
C8 0.078(3) 0.057(2) 0.068(2) 0.0077(18) -0.015(2) 0.0186(18)

loop_
_atom_type_symbol
_atom_type_description
_atom_type_scat_dispersion_real
_atom_type_scat_dispersion_imag
_atom_type_scat_source
C C 0.0033 0.0016 'International Tables Vol C Tables 4.2.6.8 and 6.1.1.4'
H H 0.0000 0.0000 'International Tables Vol C Tables 4.2.6.8 and 6.1.1.4'
N N 0.0061 0.0033 'International Tables Vol C Tables 4.2.6.8 and 6.1.1.4'
F F 0.0171 0.0103 'International Tables Vol C Tables 4.2.6.8 and 6.1.1.4'
P P 0.1023 0.0942 'International Tables Vol C Tables 4.2.6.8 and 6.1.1.4'

loop_
_geom_angle_atom_site_label_1
_geom_angle_atom_site_label_2
_geom_angle_atom_site_label_3
_geom_angle_site_symmetry_1
_geom_angle_site_symmetry_3
_geom_angle
_geom_angle_publ_flag
F4 P1 F6 . . 91.3(2) ?
F4 P1 F1 . . 89.7(2) ?
F6 P1 F1 . . 178.30(18) ?
F4 P1 F2 . . 176.9(2) ?
F6 P1 F2 . . 91.8(2) ?
F1 P1 F2 . . 87.2(2) ?
F4 P1 F3 . . 90.70(16) ?
F6 P1 F3 . . 90.07(15) ?
F1 P1 F3 . . 91.28(17) ?
F2 P1 F3 . . 89.74(15) ?
F4 P1 F5 . . 89.51(18) ?
F6 P1 F5 . . 90.11(14) ?
F1 P1 F5 . . 88.54(17) ?
F2 P1 F5 . . 90.04(17) ?
F3 P1 F5 . . 179.73(16) ?
C6 N1 C7 . . 122.6(3) ?
C6 N1 C8 . . 119.3(3) ?
C7 N1 C8 . . 118.1(3) ?
C7 C1 C5 3_766 3_766 118.0(3) ?
C7 C1 C2 3_766 . 122.6(3) ?
C5 C1 C2 3_766 . 119.4(3) ?
C3 C2 C1 . . 120.6(3) ?
C3 C2 H2 . . 119.7 ?
C1 C2 H2 . . 119.7 ?
C2 C3 C4 . . 120.8(3) ?
C2 C3 H3 . . 119.6 ?
C4 C3 H3 . . 119.6 ?
C6 C4 C5 . . 117.2(3) ?
C6 C4 C3 . . 123.1(3) ?
C5 C4 C3 . . 119.7(3) ?
C1 C5 C5 3_766 3_766 120.2(3) ?
C1 C5 C4 3_766 . 120.6(3) ?
C5 C5 C4 3_766 . 119.3(3) ?
N1 C6 C4 . . 121.2(3) ?
N1 C6 H6 . . 119.4 ?
C4 C6 H6 . . 119.4 ?
N1 C7 C1 . 3_766 120.4(3) ?
N1 C7 H7 . . 119.8 ?
C1 C7 H7 3_766 . 119.8 ?
N1 C8 H8A . . 109.5 ?
N1 C8 H8C . . 109.5 ?
H8A C8 H8C . . 109.5 ?
N1 C8 H8B . . 109.5 ?
H8A C8 H8B . . 109.5 ?
H8C C8 H8B . . 109.5 ?

loop_
_geom_bond_atom_site_label_1
_geom_bond_atom_site_label_2
_geom_bond_site_symmetry_2
_geom_bond_distance
_geom_bond_publ_flag
P1 F4 . 1.567(3) ?
P1 F6 . 1.568(2) ?
P1 F1 . 1.570(3) ?
P1 F2 . 1.574(3) ?
P1 F3 . 1.583(2) ?
P1 F5 . 1.587(2) ?
N1 C6 . 1.332(4) ?
N1 C7 . 1.344(4) ?
N1 C8 . 1.483(4) ?
C1 C7 3_766 1.382(4) ?
C1 C5 3_766 1.402(4) ?
C1 C2 . 1.440(4) ?
C2 C3 . 1.346(4) ?
C2 H2 . 0.9300 ?
C3 C4 . 1.427(4) ?
C3 H3 . 0.9300 ?
C4 C6 . 1.382(4) ?
C4 C5 . 1.417(4) ?
C5 C5 3_766 1.413(5) ?
C6 H6 . 0.9300 ?
C7 H7 . 0.9300 ?
C8 H8A . 0.9600 ?
C8 H8C . 0.9600 ?
C8 H8B . 0.9600 ?

loop_
_geom_hbond_atom_site_label_D
_geom_hbond_atom_site_label_H
_geom_hbond_atom_site_label_A
_geom_hbond_site_symmetry_A
_geom_hbond_distance_DH
_geom_hbond_distance_HA
_geom_hbond_distance_DA
_geom_hbond_angle_DHA
C6 H6 F2 2_746 0.93 2.48 3.367(4) 160
C7 H7 F4 1_545 0.93 2.51 3.418(5) 167
